data_2238375
loop_
_publ_author_name
'Anuradha, T.'
'Devaraj, A.'
'Seshadri, P. R.'
'Bakthadoss, M.'

_publ_section_title
;
 Methyl
 3'-benzyl-4'-(2-chlorophenyl)-1'-methyl-2-oxospiro[indoline-3,2'-pyrrolidine]-3'-carboxylate
;
_journal_coeditor_code IS5288
_journal_issue 8
_journal_name_full 'Acta Crystallographica Section E'
_journal_page_first o1214
_journal_paper_doi 10.1107/S1600536813018424
_journal_volume 69
_journal_year 2013
_chemical_formula_iupac 'C27 H25 Cl N2 O3'
_chemical_formula_moiety 'C27 H25 Cl N2 O3'
_chemical_formula_sum 'C27 H25 Cl N2 O3'
_chemical_formula_weight 460.94
_chemical_name_systematic
'Methyl 3'-benzyl-4'-(2-chlorophenyl)-1'-methyl-2-oxospiro[indoline-3,2'-pyrrolidine]-3'-carboxylate'
_space_group_IT_number 14
_symmetry_cell_setting monoclinic
_symmetry_space_group_name_Hall '-P 2yn'
_symmetry_space_group_name_H-M 'P 1 21/n 1'
_atom_sites_solution_hydrogens geom
_atom_sites_solution_primary direct
_atom_sites_solution_secondary difmap
_audit_creation_method SHELXL-97
_cell_angle_alpha 90.00
_cell_angle_beta 113.524(2)
_cell_angle_gamma 90.00
_cell_formula_units_Z 4
_cell_length_a 13.0887(6)
_cell_length_b 14.0869(7)
_cell_length_c 13.3521(7)
_cell_measurement_reflns_used 6735
_cell_measurement_temperature 293(2)
_cell_measurement_theta_max 30.2
_cell_measurement_theta_min 2.2
_cell_volume 2257.3(2)
_computing_cell_refinement 'SAINT (Bruker, 2008)'
_computing_data_collection 'APEX2 (Bruker, 2008)'
_computing_data_reduction 'SAINT (Bruker, 2008)'
_computing_molecular_graphics 'ORTEP-3 for Windows (Farrugia, 2012)'
_computing_publication_material 'SHELXL97 (Sheldrick, 2008), PLATON (Spek, 2009) and publCIF (Westrip, 2010)'
_computing_structure_refinement 'SHELXL97 (Sheldrick, 2008)'
_computing_structure_solution 'SHELXS97 (Sheldrick, 2008)'
_diffrn_ambient_temperature 293(2)
_diffrn_measured_fraction_theta_full 0.998
_diffrn_measured_fraction_theta_max 0.998
_diffrn_measurement_device_type 'Bruker Kappa APEXII CCD'
_diffrn_measurement_method '\w and \f scan'
_diffrn_radiation_monochromator graphite
_diffrn_radiation_source 'fine-focus sealed tube'
_diffrn_radiation_type MoK\a
_diffrn_radiation_wavelength 0.71073
_diffrn_reflns_av_R_equivalents 0.0278
_diffrn_reflns_av_sigmaI/netI 0.0283
_diffrn_reflns_limit_h_max 16
_diffrn_reflns_limit_h_min -18
_diffrn_reflns_limit_k_max 19
_diffrn_reflns_limit_k_min -19
_diffrn_reflns_limit_l_max 16
_diffrn_reflns_limit_l_min -18
_diffrn_reflns_number 29103
_diffrn_reflns_theta_full 30.27
_diffrn_reflns_theta_max 30.27
_diffrn_reflns_theta_min 2.20
_exptl_absorpt_coefficient_mu 0.202
_exptl_absorpt_correction_T_max 0.960
_exptl_absorpt_correction_T_min 0.953
_exptl_absorpt_correction_type multi-scan
_exptl_absorpt_process_details '(SADABS; Bruker, 2004)'
_exptl_crystal_colour colourless
_exptl_crystal_density_diffrn 1.356
_exptl_crystal_density_method 'not measured'
_exptl_crystal_description block
_exptl_crystal_F_000 968
_exptl_crystal_size_max .30
_exptl_crystal_size_mid .20
_exptl_crystal_size_min .20
_refine_diff_density_max 0.334
_refine_diff_density_min -0.277
_refine_ls_extinction_method none
_refine_ls_goodness_of_fit_ref 0.981
_refine_ls_hydrogen_treatment constr
_refine_ls_matrix_type full
_refine_ls_number_parameters 298
_refine_ls_number_reflns 6735
_refine_ls_number_restraints 0
_refine_ls_restrained_S_all 0.981
_refine_ls_R_factor_all 0.0680
_refine_ls_R_factor_gt 0.0439
_refine_ls_shift/su_max 0.001
_refine_ls_shift/su_mean 0.000
_refine_ls_structure_factor_coef Fsqd
_refine_ls_weighting_details 'calc w=1/[\s^2^(Fo^2^)+(0.0529P)^2^+0.8661P] where P=(Fo^2^+2Fc^2^)/3'
_refine_ls_weighting_scheme calc
_refine_ls_wR_factor_gt 0.1078
_refine_ls_wR_factor_ref 0.1221
_reflns_number_gt 4875
_reflns_number_total 6735
_reflns_threshold_expression I>2sigma(I)
_cod_data_source_file is5288.cif
_cod_data_source_block I
_cod_original_cell_volume 2257.25(19)
_cod_original_sg_symbol_H-M 'P 21/n'
_cod_database_code 2238375
_cod_database_fobs_code 2238375

loop_
_symmetry_equiv_pos_as_xyz
'x, y, z'
'-x+1/2, y+1/2, -z+1/2'
'-x, -y, -z'
'x-1/2, -y-1/2, z-1/2'

loop_
_atom_site_type_symbol
_atom_site_label
_atom_site_fract_x
_atom_site_fract_y
_atom_site_fract_z
_atom_site_U_iso_or_equiv
_atom_site_adp_type
_atom_site_calc_flag
_atom_site_refinement_flags
_atom_site_occupancy
_atom_site_symmetry_multiplicity
Cl Cl1 0.65520(4) 0.17226(3) 0.69233(3) 0.05286(13) Uani d . 1 1
O O1 0.87657(9) 0.41364(8) 1.12278(9) 0.0420(3) Uani d . 1 1
O O2 0.59975(8) 0.11329(8) 0.94843(9) 0.0434(3) Uani d . 1 1
O O3 0.75502(8) 0.06272(7) 1.08175(8) 0.0335(2) Uani d . 1 1
N N1 0.64083(9) 0.32985(8) 1.04601(9) 0.0297(2) Uani d . 1 1
N N2 0.90123(10) 0.31908(9) 1.26947(10) 0.0366(3) Uani d . 1 1
H H2A 0.9655 0.3395 1.3133 0.044 Uiso calc R 1 1
C C1 0.74514(13) 0.26845(11) 0.74148(12) 0.0377(3) Uani d . 1 1
C C2 0.79808(15) 0.30118(15) 0.67659(14) 0.0517(4) Uani d . 1 1
H H2 0.7841 0.2729 0.6094 0.062 Uiso calc R 1 1
C C3 0.87159(16) 0.37590(16) 0.71259(16) 0.0566(5) Uani d . 1 1
H H3 0.9073 0.3983 0.6694 0.068 Uiso calc R 1 1
C C4 0.89246(15) 0.41751(13) 0.81149(16) 0.0489(4) Uani d . 1 1
H H4 0.9430 0.4674 0.8360 0.059 Uiso calc R 1 1
C C5 0.83802(13) 0.38500(11) 0.87492(13) 0.0387(3) Uani d . 1 1
H H5 0.8519 0.4144 0.9415 0.046 Uiso calc R 1 1
C C6 0.76294(11) 0.30942(10) 0.84199(11) 0.0313(3) Uani d . 1 1
C C7 0.69843(11) 0.27784(10) 0.90838(10) 0.0286(3) Uani d . 1 1
H H7 0.6372 0.2379 0.8602 0.034 Uiso calc R 1 1
C C8 0.64501(12) 0.36094(11) 0.94391(12) 0.0348(3) Uani d . 1 1
H H8A 0.6898 0.4179 0.9548 0.042 Uiso calc R 1 1
H H8B 0.5707 0.3737 0.8896 0.042 Uiso calc R 1 1
C C9 0.76153(10) 0.21839(9) 1.01578(10) 0.0248(2) Uani d . 1 1
C C10 0.74498(10) 0.28097(9) 1.10802(10) 0.0262(3) Uani d . 1 1
C C11 0.74272(11) 0.22971(10) 1.20696(10) 0.0289(3) Uani d . 1 1
C C12 0.66310(12) 0.17276(11) 1.21911(12) 0.0364(3) Uani d . 1 1
H H12 0.5973 0.1591 1.1595 0.044 Uiso calc R 1 1
C C13 0.68229(15) 0.13580(12) 1.32176(14) 0.0441(4) Uani d . 1 1
H H13 0.6293 0.0967 1.3307 0.053 Uiso calc R 1 1
C C14 0.77965(16) 0.15694(13) 1.41035(13) 0.0468(4) Uani d . 1 1
H H14 0.7919 0.1306 1.4780 0.056 Uiso calc R 1 1
C C15 0.85906(14) 0.21627(12) 1.40071(12) 0.0444(4) Uani d . 1 1
H H15 0.9239 0.2313 1.4607 0.053 Uiso calc R 1 1
C C16 0.83831(11) 0.25255(10) 1.29825(11) 0.0325(3) Uani d . 1 1
C C17 0.84848(11) 0.34756(10) 1.16400(12) 0.0306(3) Uani d . 1 1
C C18 0.88559(10) 0.19699(10) 1.04371(11) 0.0290(3) Uani d . 1 1
H H18A 0.9254 0.2569 1.0590 0.035 Uiso calc R 1 1
H H18B 0.9140 0.1602 1.1107 0.035 Uiso calc R 1 1
C C19 0.91513(11) 0.14448(10) 0.95948(11) 0.0287(3) Uani d . 1 1
C C20 0.99679(13) 0.18304(11) 0.93025(13) 0.0377(3) Uani d . 1 1
H H20 1.0299 0.2402 0.9612 0.045 Uiso calc R 1 1
C C21 1.03006(16) 0.13863(12) 0.85642(15) 0.0476(4) Uani d . 1 1
H H21 1.0844 0.1662 0.8375 0.057 Uiso calc R 1 1
C C22 0.98273(15) 0.05323(13) 0.81053(14) 0.0474(4) Uani d . 1 1
H H22 1.0050 0.0229 0.7607 0.057 Uiso calc R 1 1
C C23 0.90285(14) 0.01356(12) 0.83900(14) 0.0443(4) Uani d . 1 1
H H23 0.8708 -0.0441 0.8085 0.053 Uiso calc R 1 1
C C24 0.86929(12) 0.05847(11) 0.91287(13) 0.0380(3) Uani d . 1 1
H H24 0.8150 0.0304 0.9316 0.046 Uiso calc R 1 1
C C25 0.69557(11) 0.12675(9) 1.00893(10) 0.0277(3) Uani d . 1 1
C C26 0.69898(15) -0.02398(12) 1.08696(15) 0.0484(4) Uani d . 1 1
H H26A 0.7497 -0.0646 1.1422 0.073 Uiso calc R 1 1
H H26B 0.6735 -0.0556 1.0175 0.073 Uiso calc R 1 1
H H26C 0.6364 -0.0096 1.1046 0.073 Uiso calc R 1 1
C C27 0.60968(14) 0.40408(12) 1.10432(14) 0.0427(4) Uani d . 1 1
H H27A 0.5402 0.4319 1.0568 0.064 Uiso calc R 1 1
H H27B 0.6664 0.4521 1.1276 0.064 Uiso calc R 1 1
H H27C 0.6018 0.3772 1.1670 0.064 Uiso calc R 1 1

loop_
_atom_site_aniso_label
_atom_site_aniso_U_11
_atom_site_aniso_U_22
_atom_site_aniso_U_33
_atom_site_aniso_U_12
_atom_site_aniso_U_13
_atom_site_aniso_U_23
Cl1 0.0585(3) 0.0513(3) 0.0387(2) -0.0011(2) 0.00890(18) -0.00687(17)
O1 0.0440(6) 0.0340(6) 0.0505(6) -0.0111(5) 0.0216(5) -0.0061(5)
O2 0.0317(5) 0.0397(6) 0.0438(6) -0.0094(4) -0.0005(4) 0.0098(5)
O3 0.0341(5) 0.0279(5) 0.0342(5) 0.0001(4) 0.0093(4) 0.0072(4)
N1 0.0268(5) 0.0312(6) 0.0313(5) 0.0051(4) 0.0118(4) 0.0042(4)
N2 0.0278(6) 0.0421(7) 0.0344(6) -0.0044(5) 0.0066(5) -0.0083(5)
C1 0.0384(7) 0.0406(8) 0.0326(7) 0.0098(6) 0.0128(6) 0.0075(6)
C2 0.0536(10) 0.0701(12) 0.0376(8) 0.0157(9) 0.0248(7) 0.0097(8)
C3 0.0517(10) 0.0732(13) 0.0583(11) 0.0097(10) 0.0361(9) 0.0239(10)
C4 0.0425(9) 0.0457(9) 0.0666(11) 0.0013(7) 0.0302(8) 0.0166(8)
C5 0.0391(8) 0.0352(8) 0.0454(8) 0.0001(6) 0.0206(6) 0.0054(6)
C6 0.0327(7) 0.0311(7) 0.0321(6) 0.0052(5) 0.0150(5) 0.0079(5)
C7 0.0278(6) 0.0301(7) 0.0263(6) 0.0000(5) 0.0092(5) 0.0051(5)
C8 0.0325(7) 0.0354(7) 0.0378(7) 0.0077(6) 0.0154(6) 0.0103(6)
C9 0.0240(6) 0.0249(6) 0.0244(5) -0.0017(5) 0.0083(4) 0.0003(5)
C10 0.0235(6) 0.0277(6) 0.0268(6) -0.0016(5) 0.0095(5) -0.0004(5)
C11 0.0276(6) 0.0321(7) 0.0272(6) 0.0031(5) 0.0110(5) 0.0002(5)
C12 0.0335(7) 0.0399(8) 0.0375(7) -0.0009(6) 0.0160(6) 0.0022(6)
C13 0.0510(9) 0.0425(9) 0.0477(9) 0.0033(7) 0.0292(7) 0.0090(7)
C14 0.0625(11) 0.0471(9) 0.0342(7) 0.0154(8) 0.0226(7) 0.0112(7)
C15 0.0476(9) 0.0493(9) 0.0290(7) 0.0111(7) 0.0075(6) 0.0009(6)
C16 0.0305(7) 0.0349(7) 0.0297(6) 0.0054(5) 0.0097(5) -0.0029(5)
C17 0.0272(6) 0.0297(7) 0.0363(7) -0.0017(5) 0.0142(5) -0.0081(5)
C18 0.0238(6) 0.0312(7) 0.0305(6) -0.0006(5) 0.0094(5) -0.0034(5)
C19 0.0251(6) 0.0291(6) 0.0303(6) 0.0036(5) 0.0094(5) 0.0001(5)
C20 0.0384(8) 0.0321(7) 0.0474(8) -0.0022(6) 0.0223(6) -0.0032(6)
C21 0.0541(10) 0.0431(9) 0.0612(10) -0.0035(8) 0.0395(9) -0.0016(8)
C22 0.0583(10) 0.0454(9) 0.0493(9) 0.0028(8) 0.0327(8) -0.0072(7)
C23 0.0485(9) 0.0389(8) 0.0475(9) -0.0044(7) 0.0213(7) -0.0140(7)
C24 0.0361(7) 0.0379(8) 0.0431(8) -0.0070(6) 0.0190(6) -0.0084(6)
C25 0.0280(6) 0.0271(6) 0.0264(6) -0.0009(5) 0.0091(5) 0.0012(5)
C26 0.0569(10) 0.0329(8) 0.0510(9) -0.0063(7) 0.0168(8) 0.0121(7)
C27 0.0445(9) 0.0393(8) 0.0491(9) 0.0113(7) 0.0237(7) 0.0012(7)

loop_
_atom_type_symbol
_atom_type_description
_atom_type_scat_dispersion_real
_atom_type_scat_dispersion_imag
_atom_type_scat_source
C C 0.0033 0.0016 'International Tables Vol C Tables 4.2.6.8 and 6.1.1.4'
H H 0.0000 0.0000 'International Tables Vol C Tables 4.2.6.8 and 6.1.1.4'
N N 0.0061 0.0033 'International Tables Vol C Tables 4.2.6.8 and 6.1.1.4'
O O 0.0106 0.0060 'International Tables Vol C Tables 4.2.6.8 and 6.1.1.4'
Cl Cl 0.1484 0.1585 'International Tables Vol C Tables 4.2.6.8 and 6.1.1.4'

loop_
_geom_angle_atom_site_label_1
_geom_angle_atom_site_label_2
_geom_angle_atom_site_label_3
_geom_angle
C25 O3 C26 116.79(11)
C8 N1 C10 107.39(10)
C8 N1 C27 114.12(12)
C10 N1 C27 115.75(11)
C17 N2 C16 111.80(11)
C17 N2 H2A 124.1
C16 N2 H2A 124.1
C2 C1 C6 122.10(16)
C2 C1 Cl1 117.02(14)
C6 C1 Cl1 120.89(12)
C3 C2 C1 119.34(17)
C3 C2 H2 120.3
C1 C2 H2 120.3
C4 C3 C2 120.44(16)
C4 C3 H3 119.8
C2 C3 H3 119.8
C3 C4 C5 119.68(17)
C3 C4 H4 120.2
C5 C4 H4 120.2
C4 C5 C6 121.96(16)
C4 C5 H5 119.0
C6 C5 H5 119.0
C1 C6 C5 116.47(14)
C1 C6 C7 121.63(13)
C5 C6 C7 121.78(13)
C6 C7 C8 112.74(11)
C6 C7 C9 118.39(11)
C8 C7 C9 105.17(10)
C6 C7 H7 106.6
C8 C7 H7 106.6
C9 C7 H7 106.6
N1 C8 C7 104.64(11)
N1 C8 H8A 110.8
C7 C8 H8A 110.8
N1 C8 H8B 110.8
C7 C8 H8B 110.8
H8A C8 H8B 108.9
C25 C9 C18 111.25(11)
C25 C9 C7 108.29(10)
C18 C9 C7 116.19(11)
C25 C9 C10 105.29(10)
C18 C9 C10 112.00(10)
C7 C9 C10 102.98(10)
N1 C10 C11 112.42(11)
N1 C10 C17 114.99(11)
C11 C10 C17 100.54(10)
N1 C10 C9 101.95(10)
C11 C10 C9 117.69(11)
C17 C10 C9 109.87(10)
C12 C11 C16 119.35(13)
C12 C11 C10 131.30(12)
C16 C11 C10 109.25(12)
C11 C12 C13 119.14(14)
C11 C12 H12 120.4
C13 C12 H12 120.4
C14 C13 C12 120.31(16)
C14 C13 H13 119.8
C12 C13 H13 119.8
C15 C14 C13 121.51(15)
C15 C14 H14 119.2
C13 C14 H14 119.2
C14 C15 C16 117.31(15)
C14 C15 H15 121.3
C16 C15 H15 121.3
C15 C16 C11 122.29(15)
C15 C16 N2 127.96(14)
C11 C16 N2 109.65(12)
O1 C17 N2 125.27(13)
O1 C17 C10 127.14(13)
N2 C17 C10 107.58(12)
C19 C18 C9 118.04(10)
C19 C18 H18A 107.8
C9 C18 H18A 107.8
C19 C18 H18B 107.8
C9 C18 H18B 107.8
H18A C18 H18B 107.1
C24 C19 C20 117.43(13)
C24 C19 C18 124.48(13)
C20 C19 C18 118.04(12)
C21 C20 C19 121.54(15)
C21 C20 H20 119.2
C19 C20 H20 119.2
C20 C21 C22 120.00(15)
C20 C21 H21 120.0
C22 C21 H21 120.0
C23 C22 C21 119.39(15)
C23 C22 H22 120.3
C21 C22 H22 120.3
C22 C23 C24 120.50(15)
C22 C23 H23 119.7
C24 C23 H23 119.7
C23 C24 C19 121.13(14)
C23 C24 H24 119.4
C19 C24 H24 119.4
O2 C25 O3 122.21(12)
O2 C25 C9 125.61(12)
O3 C25 C9 112.13(10)
O3 C26 H26A 109.5
O3 C26 H26B 109.5
H26A C26 H26B 109.5
O3 C26 H26C 109.5
H26A C26 H26C 109.5
H26B C26 H26C 109.5
N1 C27 H27A 109.5
N1 C27 H27B 109.5
H27A C27 H27B 109.5
N1 C27 H27C 109.5
H27A C27 H27C 109.5
H27B C27 H27C 109.5

loop_
_geom_bond_atom_site_label_1
_geom_bond_atom_site_label_2
_geom_bond_distance
Cl1 C1 1.7424(18)
O1 C17 1.2108(17)
O2 C25 1.2053(16)
O3 C25 1.3269(15)
O3 C26 1.4406(18)
N1 C8 1.4536(18)
N1 C10 1.4550(16)
N1 C27 1.4556(19)
N2 C17 1.3582(19)
N2 C16 1.399(2)
N2 H2A 0.8600
C1 C2 1.387(2)
C1 C6 1.392(2)
C2 C3 1.377(3)
C2 H2 0.9300
C3 C4 1.369(3)
C3 H3 0.9300
C4 C5 1.384(2)
C4 H4 0.9300
C5 C6 1.396(2)
C5 H5 0.9300
C6 C7 1.5146(19)
C7 C8 1.533(2)
C7 C9 1.5794(17)
C7 H7 0.9800
C8 H8A 0.9700
C8 H8B 0.9700
C9 C25 1.5353(18)
C9 C18 1.5438(18)
C9 C10 1.5980(18)
C10 C11 1.5162(18)
C10 C17 1.5702(18)
C11 C12 1.375(2)
C11 C16 1.3918(18)
C12 C13 1.392(2)
C12 H12 0.9300
C13 C14 1.381(3)
C13 H13 0.9300
C14 C15 1.379(3)
C14 H14 0.9300
C15 C16 1.382(2)
C15 H15 0.9300
C18 C19 1.5194(19)
C18 H18A 0.9700
C18 H18B 0.9700
C19 C24 1.385(2)
C19 C20 1.387(2)
C20 C21 1.377(2)
C20 H20 0.9300
C21 C22 1.380(3)
C21 H21 0.9300
C22 C23 1.367(2)
C22 H22 0.9300
C23 C24 1.383(2)
C23 H23 0.9300
C24 H24 0.9300
C26 H26A 0.9600
C26 H26B 0.9600
C26 H26C 0.9600
C27 H27A 0.9600
C27 H27B 0.9600
C27 H27C 0.9600

loop_
_geom_hbond_atom_site_label_D
_geom_hbond_atom_site_label_H
_geom_hbond_atom_site_label_A
_geom_hbond_site_symmetry_A
_geom_hbond_distance_DH
_geom_hbond_distance_HA
_geom_hbond_distance_DA
_geom_hbond_angle_DHA
N2 H2A O2 4_666 0.86 2.06 2.9004(15) 164
C5 H5 O1 . 0.93 2.31 3.168(2) 153
C18 H18A O1 . 0.97 2.54 3.2469(18) 130
C24 H24 O3 . 0.93 2.47 3.1650(19) 132
C23 H23 Cg3 2_646 0.93 2.77 3.600(2) 149

loop_
_geom_torsion_atom_site_label_1
_geom_torsion_atom_site_label_2
_geom_torsion_atom_site_label_3
_geom_torsion_atom_site_label_4
_geom_torsion
C6 C1 C2 C3 0.7(2)
Cl1 C1 C2 C3 -178.80(14)
C1 C2 C3 C4 0.1(3)
C2 C3 C4 C5 -0.9(3)
C3 C4 C5 C6 1.0(3)
C2 C1 C6 C5 -0.6(2)
Cl1 C1 C6 C5 178.88(11)
C2 C1 C6 C7 175.46(14)
Cl1 C1 C6 C7 -5.07(19)
C4 C5 C6 C1 -0.3(2)
C4 C5 C6 C7 -176.31(14)
C1 C6 C7 C8 -128.67(14)
C5 C6 C7 C8 47.18(17)
C1 C6 C7 C9 108.02(15)
C5 C6 C7 C9 -76.13(17)
C10 N1 C8 C7 40.65(14)
C27 N1 C8 C7 170.37(12)
C6 C7 C8 N1 -150.69(11)
C9 C7 C8 N1 -20.31(14)
C6 C7 C9 C25 -126.30(13)
C8 C7 C9 C25 106.70(12)
C6 C7 C9 C18 -0.28(17)
C8 C7 C9 C18 -127.29(12)
C6 C7 C9 C10 122.52(12)
C8 C7 C9 C10 -4.48(13)
C8 N1 C10 C11 -169.67(11)
C27 N1 C10 C11 61.54(15)
C8 N1 C10 C17 76.09(14)
C27 N1 C10 C17 -52.70(16)
C8 N1 C10 C9 -42.72(13)
C27 N1 C10 C9 -171.51(11)
C25 C9 C10 N1 -85.91(11)
C18 C9 C10 N1 153.05(11)
C7 C9 C10 N1 27.49(12)
C25 C9 C10 C11 37.55(14)
C18 C9 C10 C11 -83.49(14)
C7 C9 C10 C11 150.94(11)
C25 C9 C10 C17 151.71(10)
C18 C9 C10 C17 30.67(14)
C7 C9 C10 C17 -94.90(11)
N1 C10 C11 C12 45.1(2)
C17 C10 C11 C12 167.86(15)
C9 C10 C11 C12 -72.93(19)
N1 C10 C11 C16 -131.09(12)
C17 C10 C11 C16 -8.30(14)
C9 C10 C11 C16 110.91(13)
C16 C11 C12 C13 -2.8(2)
C10 C11 C12 C13 -178.68(15)
C11 C12 C13 C14 0.6(2)
C12 C13 C14 C15 1.4(3)
C13 C14 C15 C16 -1.1(2)
C14 C15 C16 C11 -1.2(2)
C14 C15 C16 N2 174.75(15)
C12 C11 C16 C15 3.2(2)
C10 C11 C16 C15 179.89(13)
C12 C11 C16 N2 -173.40(13)
C10 C11 C16 N2 3.29(16)
C17 N2 C16 C15 -171.99(15)
C17 N2 C16 C11 4.37(16)
C16 N2 C17 O1 169.08(14)
C16 N2 C17 C10 -9.77(15)
N1 C10 C17 O1 -47.09(19)
C11 C10 C17 O1 -168.07(14)
C9 C10 C17 O1 67.20(17)
N1 C10 C17 N2 131.74(12)
C11 C10 C17 N2 10.76(13)
C9 C10 C17 N2 -113.97(12)
C25 C9 C18 C19 67.05(15)
C7 C9 C18 C19 -57.46(16)
C10 C9 C18 C19 -175.41(11)
C9 C18 C19 C24 -53.85(19)
C9 C18 C19 C20 128.89(14)
C24 C19 C20 C21 1.0(2)
C18 C19 C20 C21 178.49(15)
C19 C20 C21 C22 -0.7(3)
C20 C21 C22 C23 0.1(3)
C21 C22 C23 C24 0.2(3)
C22 C23 C24 C19 0.2(3)
C20 C19 C24 C23 -0.8(2)
C18 C19 C24 C23 -178.06(14)
C26 O3 C25 O2 -1.1(2)
C26 O3 C25 C9 176.38(12)
C18 C9 C25 O2 -146.65(14)
C7 C9 C25 O2 -17.80(19)
C10 C9 C25 O2 91.82(16)
C18 C9 C25 O3 35.95(15)
C7 C9 C25 O3 164.80(11)
C10 C9 C25 O3 -85.58(13)
